data_4035334
loop_
_publ_author_name
'Tsukamoto, Hirokazu'
'Hanada, Shogo'
'Nomura, Yumi'
'Doi, Takayuki'

_publ_section_title
;
 Total Synthesis of Spiromamakone A and Structure Revision of
 Spiropreussione A.
;
_journal_issue 16
_journal_name_full 'The Journal of organic chemistry'
_journal_page_first 9430
_journal_page_last 9441
_journal_paper_doi 10.1021/acs.joc.8b01075
_journal_volume 83
_journal_year 2018
_chemical_absolute_configuration xx
_chemical_formula_sum 'C24 H24 O8'
_chemical_formula_weight 440.43
_space_group_IT_number 19
_space_group_name_Hall 'P 2ac 2ab'
_space_group_name_H-M_alt 'P 21 21 21'
_symmetry_cell_setting orthorhombic
_symmetry_space_group_name_H-M 'P 21 21 21'
_atom_sites_solution_hydrogens geom
_atom_sites_solution_primary direct
_atom_sites_solution_secondary difmap
_audit_creation_method SHELXL-97
_cell_angle_alpha 90.00
_cell_angle_beta 90.00
_cell_angle_gamma 90.00
_cell_formula_units_Z 4
_cell_length_a 10.8651(7)
_cell_length_b 13.3406(9)
_cell_length_c 14.6164(10)
_cell_measurement_reflns_used 12018
_cell_measurement_temperature 173
_cell_measurement_theta_max 27.37
_cell_measurement_theta_min 3.055
_cell_volume 2118.6(2)
_computing_molecular_graphics 'Yadokari-XG 2009 (Wakita Nemoto et al., 2009)'
_computing_publication_material 'Yadokari-XG 2009 (Wakita,Nemoto et al., 2009)'
_computing_structure_refinement 'SHELXL-97 (Sheldrick, 1997)'
_diffrn_ambient_temperature 173(2)
_diffrn_measured_fraction_theta_full 0.998
_diffrn_measured_fraction_theta_max 0.998
_diffrn_measurement_device_type xx
_diffrn_measurement_method xx
_diffrn_radiation_monochromator graphite
_diffrn_radiation_source 'sealed X-ray tube'
_diffrn_radiation_type MoK\a
_diffrn_radiation_wavelength 0.71075
_diffrn_reflns_av_R_equivalents 0.0599
_diffrn_reflns_av_sigmaI/netI 0.0506
_diffrn_reflns_limit_h_max 14
_diffrn_reflns_limit_h_min -14
_diffrn_reflns_limit_k_max 17
_diffrn_reflns_limit_k_min -17
_diffrn_reflns_limit_l_max 18
_diffrn_reflns_limit_l_min -18
_diffrn_reflns_number 20236
_diffrn_reflns_theta_full 27.38
_diffrn_reflns_theta_max 27.38
_diffrn_reflns_theta_min 3.05
_exptl_absorpt_coefficient_mu 0.104
_exptl_absorpt_correction_T_max 1.0000
_exptl_absorpt_correction_T_min 1.0000
_exptl_absorpt_correction_type multi-scan
_exptl_absorpt_process_details xx
_exptl_crystal_colour colorless
_exptl_crystal_density_diffrn 1.381
_exptl_crystal_density_method 'not measured'
_exptl_crystal_description prism
_exptl_crystal_F_000 928
_exptl_crystal_size_max 0.40
_exptl_crystal_size_mid 0.30
_exptl_crystal_size_min 0.20
_refine_diff_density_max 0.533
_refine_diff_density_min -0.650
_refine_diff_density_rms 0.165
_refine_ls_abs_structure_details 'Flack H D (1983), Acta Cryst. A39, 876-881'
_refine_ls_abs_structure_Flack -0.1(9)
_refine_ls_extinction_method none
_refine_ls_goodness_of_fit_ref 1.228
_refine_ls_hydrogen_treatment constr
_refine_ls_matrix_type full
_refine_ls_number_parameters 293
_refine_ls_number_reflns 4786
_refine_ls_number_restraints 0
_refine_ls_restrained_S_all 1.228
_refine_ls_R_factor_all 0.0639
_refine_ls_R_factor_gt 0.0492
_refine_ls_shift/su_max 0.000
_refine_ls_shift/su_mean 0.000
_refine_ls_structure_factor_coef Fsqd
_refine_ls_weighting_details 'calc w=1/[\s^2^(Fo^2^)+(0.0573P)^2^+0.0000P] where P=(Fo^2^+2Fc^2^)/3'
_refine_ls_weighting_scheme calc
_refine_ls_wR_factor_gt 0.1040
_refine_ls_wR_factor_ref 0.1175
_reflns_number_gt 3900
_reflns_number_total 4786
_reflns_threshold_expression >2sigma(I)
_cod_data_source_file jo8b01075_si_002.cif
_cod_data_source_block ydkr
_cod_database_code 4035334

loop_
_symmetry_equiv_pos_as_xyz
'x, y, z'
'-x+1/2, -y, z+1/2'
'x+1/2, -y+1/2, -z'
'-x, y+1/2, -z+1/2'

loop_
_atom_site_label
_atom_site_type_symbol
_atom_site_fract_x
_atom_site_fract_y
_atom_site_fract_z
_atom_site_U_iso_or_equiv
_atom_site_adp_type
_atom_site_occupancy
_atom_site_symmetry_multiplicity
_atom_site_calc_flag
_atom_site_refinement_flags
C1 C 0.30451(17) 0.08313(14) 0.78893(12) 0.0220(4) Uani 1 1 d .
C2 C 0.27741(18) 0.02262(15) 0.87608(13) 0.0264(4) Uani 1 1 d .
H1 H 0.2470 0.0672 0.9253 0.032 Uiso 1 1 calc R
H2 H 0.3528 -0.0116 0.8978 0.032 Uiso 1 1 calc R
C3 C 0.17837(19) -0.05451(15) 0.84981(13) 0.0253(4) Uani 1 1 d .
H3 H 0.0996 -0.0371 0.8814 0.030 Uiso 1 1 calc R
C4 C 0.16060(17) -0.04433(15) 0.74632(13) 0.0239(4) Uani 1 1 d .
H4 H 0.2214 -0.0882 0.7142 0.029 Uiso 1 1 calc R
C5 C 0.19112(16) 0.06675(14) 0.72599(12) 0.0218(4) Uani 1 1 d .
C6 C 0.21126(17) 0.09284(14) 0.62548(13) 0.0215(4) Uani 1 1 d .
C7 C 0.12277(18) 0.17399(15) 0.60201(13) 0.0251(4) Uani 1 1 d .
C8 C 0.05319(19) 0.20071(16) 0.67444(14) 0.0273(4) Uani 1 1 d .
H5 H -0.0077 0.2518 0.6744 0.033 Uiso 1 1 calc R
C9 C 0.08618(18) 0.13864(15) 0.75277(13) 0.0239(4) Uani 1 1 d .
C10 C 0.51965(17) 0.06411(15) 0.78471(13) 0.0256(4) Uani 1 1 d .
C11 C 0.61970(19) 0.00459(18) 0.76953(16) 0.0339(5) Uani 1 1 d .
H6 H 0.6133 -0.0535 0.7323 0.041 Uiso 1 1 calc R
C12 C 0.7332(2) 0.0310(2) 0.81032(16) 0.0402(5) Uani 1 1 d .
H7 H 0.8035 -0.0094 0.7993 0.048 Uiso 1 1 calc R
C13 C 0.7440(2) 0.1138(2) 0.86546(16) 0.0406(6) Uani 1 1 d .
H8 H 0.8213 0.1295 0.8922 0.049 Uiso 1 1 calc R
C14 C 0.64049(18) 0.17608(17) 0.88283(15) 0.0319(5) Uani 1 1 d .
C15 C 0.6428(2) 0.26379(18) 0.93791(16) 0.0382(5) Uani 1 1 d .
H9 H 0.7170 0.2823 0.9679 0.046 Uiso 1 1 calc R
C16 C 0.5405(2) 0.32203(18) 0.94855(16) 0.0384(5) Uani 1 1 d .
H10 H 0.5449 0.3804 0.9856 0.046 Uiso 1 1 calc R
C17 C 0.4281(2) 0.29694(16) 0.90530(14) 0.0320(5) Uani 1 1 d .
H11 H 0.3572 0.3377 0.9132 0.038 Uiso 1 1 calc R
C18 C 0.42352(18) 0.21274(15) 0.85194(13) 0.0250(4) Uani 1 1 d .
C19 C 0.52681(19) 0.15004(16) 0.84076(13) 0.0258(4) Uani 1 1 d .
C20 C 0.0241(2) -0.11343(17) 0.63304(16) 0.0392(6) Uani 1 1 d .
H12 H 0.0963 -0.1555 0.6177 0.047 Uiso 1 1 calc R
H13 H -0.0498 -0.1567 0.6313 0.047 Uiso 1 1 calc R
C21 C -0.1074(2) 0.0058(2) 0.5671(2) 0.0505(7) Uani 1 1 d .
H14 H -0.1696 -0.0470 0.5609 0.076 Uiso 1 1 calc R
H15 H -0.1143 0.0525 0.5157 0.076 Uiso 1 1 calc R
H16 H -0.1206 0.0420 0.6246 0.076 Uiso 1 1 calc R
C22 C 0.0323(2) 0.27629(17) 0.48182(15) 0.0345(5) Uani 1 1 d .
H17 H -0.0389 0.2781 0.5251 0.041 Uiso 1 1 calc R
C23 C -0.0098(3) 0.2368(2) 0.39026(18) 0.0510(7) Uani 1 1 d .
H18 H 0.0594 0.2376 0.3472 0.076 Uiso 1 1 calc R
H19 H -0.0762 0.2793 0.3667 0.076 Uiso 1 1 calc R
H20 H -0.0398 0.1680 0.3974 0.076 Uiso 1 1 calc R
C24 C 0.0905(3) 0.3776(2) 0.4769(2) 0.0590(8) Uani 1 1 d .
H21 H 0.1201 0.3969 0.5378 0.089 Uiso 1 1 calc R
H22 H 0.0297 0.4266 0.4557 0.089 Uiso 1 1 calc R
H23 H 0.1599 0.3758 0.4342 0.089 Uiso 1 1 calc R
O1 O 0.40854(12) 0.04371(11) 0.74175(9) 0.0260(3) Uani 1 1 d .
O2 O 0.31740(12) 0.18805(10) 0.80431(9) 0.0250(3) Uani 1 1 d .
O3 O 0.20876(15) -0.15616(10) 0.86907(10) 0.0351(4) Uani 1 1 d .
H24 H 0.2446 -0.1595 0.9199 0.053 Uiso 1 1 calc R
O4 O 0.03880(13) -0.07508(11) 0.72263(9) 0.0303(3) Uani 1 1 d .
O5 O 0.28288(12) 0.05562(11) 0.57173(9) 0.0282(3) Uani 1 1 d .
O6 O 0.12459(14) 0.20364(12) 0.51472(10) 0.0367(4) Uani 1 1 d .
O7 O 0.03805(13) 0.14139(12) 0.82826(9) 0.0321(4) Uani 1 1 d .
O8 O 0.01214(14) -0.03816(14) 0.56745(11) 0.0418(4) Uani 1 1 d .

loop_
_atom_site_aniso_label
_atom_site_aniso_U_11
_atom_site_aniso_U_22
_atom_site_aniso_U_33
_atom_site_aniso_U_23
_atom_site_aniso_U_13
_atom_site_aniso_U_12
C1 0.0208(9) 0.0264(9) 0.0186(9) -0.0006(7) 0.0012(7) 0.0008(8)
C2 0.0274(10) 0.0333(10) 0.0184(9) 0.0017(8) -0.0022(8) -0.0034(8)
C3 0.0251(9) 0.0286(9) 0.0222(9) 0.0047(8) -0.0018(7) -0.0031(9)
C4 0.0211(9) 0.0305(10) 0.0202(9) 0.0019(8) -0.0022(7) -0.0015(8)
C5 0.0207(9) 0.0273(9) 0.0173(9) -0.0004(7) -0.0009(7) 0.0016(8)
C6 0.0199(8) 0.0268(9) 0.0179(9) 0.0006(7) -0.0007(7) -0.0035(8)
C7 0.0265(10) 0.0298(10) 0.0190(10) 0.0047(8) -0.0014(7) 0.0019(9)
C8 0.0279(10) 0.0309(10) 0.0230(10) -0.0003(8) -0.0001(8) 0.0065(9)
C9 0.0212(9) 0.0297(10) 0.0207(9) -0.0029(8) 0.0005(7) -0.0026(8)
C10 0.0215(9) 0.0354(10) 0.0199(9) 0.0025(8) 0.0002(7) -0.0007(9)
C11 0.0285(10) 0.0450(12) 0.0283(11) -0.0032(10) 0.0006(8) 0.0032(10)
C12 0.0225(10) 0.0638(15) 0.0343(12) 0.0011(11) 0.0008(9) 0.0101(11)
C13 0.0220(10) 0.0666(16) 0.0332(12) 0.0015(12) -0.0028(9) -0.0045(11)
C14 0.0252(10) 0.0465(12) 0.0240(10) 0.0051(9) -0.0019(8) -0.0078(9)
C15 0.0335(11) 0.0479(13) 0.0331(12) -0.0009(10) -0.0080(9) -0.0132(11)
C16 0.0459(13) 0.0386(12) 0.0305(12) -0.0039(10) -0.0045(10) -0.0108(12)
C17 0.0363(12) 0.0314(11) 0.0281(11) 0.0001(9) -0.0016(9) -0.0031(9)
C18 0.0251(10) 0.0309(10) 0.0190(9) 0.0035(8) -0.0013(7) -0.0066(8)
C19 0.0255(10) 0.0337(10) 0.0183(9) 0.0048(8) 0.0015(7) -0.0054(9)
C20 0.0443(14) 0.0361(11) 0.0373(13) -0.0095(10) -0.0156(11) -0.0032(10)
C21 0.0401(13) 0.0601(17) 0.0511(16) 0.0149(13) -0.0175(12) -0.0061(13)
C22 0.0340(11) 0.0416(12) 0.0278(11) 0.0090(9) 0.0022(9) 0.0174(10)
C23 0.0584(16) 0.0561(15) 0.0384(14) 0.0032(12) -0.0139(12) 0.0179(14)
C24 0.0591(17) 0.0456(15) 0.072(2) 0.0040(14) -0.0081(16) 0.0064(14)
O1 0.0211(6) 0.0361(8) 0.0210(7) -0.0038(6) -0.0021(5) 0.0030(6)
O2 0.0245(6) 0.0257(6) 0.0248(7) 0.0005(6) -0.0027(5) -0.0005(6)
O3 0.0436(9) 0.0306(7) 0.0309(8) 0.0089(6) -0.0112(7) -0.0044(7)
O4 0.0266(7) 0.0387(8) 0.0256(7) 0.0020(6) -0.0068(6) -0.0077(7)
O5 0.0250(7) 0.0376(8) 0.0220(7) -0.0014(6) 0.0020(6) 0.0034(6)
O6 0.0405(9) 0.0498(9) 0.0198(7) 0.0096(7) 0.0047(6) 0.0195(8)
O7 0.0297(8) 0.0454(9) 0.0213(7) 0.0008(6) 0.0054(6) 0.0053(7)
O8 0.0348(8) 0.0647(11) 0.0261(8) 0.0045(8) -0.0044(7) -0.0086(8)

loop_
_atom_type_symbol
_atom_type_description
_atom_type_scat_dispersion_real
_atom_type_scat_dispersion_imag
_atom_type_scat_source
C C 0.0033 0.0016 'International Tables Vol C Tables 4.2.6.8 and 6.1.1.4'
H H 0.0000 0.0000 'International Tables Vol C Tables 4.2.6.8 and 6.1.1.4'
O O 0.0106 0.0060 'International Tables Vol C Tables 4.2.6.8 and 6.1.1.4'

loop_
_geom_angle_atom_site_label_1
_geom_angle_atom_site_label_2
_geom_angle_atom_site_label_3
_geom_angle
O2 C1 O1 111.17(15)
O2 C1 C2 113.84(15)
O1 C1 C2 111.06(15)
O2 C1 C5 108.04(15)
O1 C1 C5 106.90(14)
C2 C1 C5 105.38(15)
C1 C2 C3 106.18(15)
C1 C2 H1 110.5
C3 C2 H1 110.5
C1 C2 H2 110.5
C3 C2 H2 110.5
H1 C2 H2 108.7
O3 C3 C4 108.01(16)
O3 C3 C2 115.20(16)
C4 C3 C2 105.99(15)
O3 C3 H3 109.2
C4 C3 H3 109.2
C2 C3 H3 109.2
O4 C4 C3 109.33(16)
O4 C4 C5 115.28(15)
C3 C4 C5 104.34(16)
O4 C4 H4 109.2
C3 C4 H4 109.2
C5 C4 H4 109.2
C6 C5 C9 102.06(15)
C6 C5 C4 115.73(15)
C9 C5 C4 112.88(15)
C6 C5 C1 115.12(15)
C9 C5 C1 110.43(15)
C4 C5 C1 101.01(15)
O5 C6 C7 124.29(17)
O5 C6 C5 128.52(17)
C7 C6 C5 107.17(15)
O6 C7 C8 132.82(18)
O6 C7 C6 115.21(17)
C8 C7 C6 111.93(17)
C7 C8 C9 109.18(17)
C7 C8 H5 125.4
C9 C8 H5 125.4
O7 C9 C8 125.95(18)
O7 C9 C5 124.41(18)
C8 C9 C5 109.63(16)
C11 C10 O1 120.36(18)
C11 C10 C19 121.55(19)
O1 C10 C19 118.03(17)
C10 C11 C12 118.7(2)
C10 C11 H6 120.6
C12 C11 H6 120.6
C13 C12 C11 121.6(2)
C13 C12 H7 119.2
C11 C12 H7 119.2
C12 C13 C14 120.5(2)
C12 C13 H8 119.8
C14 C13 H8 119.8
C15 C14 C13 124.7(2)
C15 C14 C19 117.5(2)
C13 C14 C19 117.8(2)
C16 C15 C14 121.3(2)
C16 C15 H9 119.4
C14 C15 H9 119.4
C15 C16 C17 121.2(2)
C15 C16 H10 119.4
C17 C16 H10 119.4
C18 C17 C16 118.7(2)
C18 C17 H11 120.7
C16 C17 H11 120.7
C17 C18 O2 120.74(19)
C17 C18 C19 121.64(19)
O2 C18 C19 117.58(17)
C18 C19 C10 120.37(18)
C18 C19 C14 119.75(19)
C10 C19 C14 119.81(19)
O8 C20 O4 112.73(18)
O8 C20 H12 109.0
O4 C20 H12 109.0
O8 C20 H13 109.0
O4 C20 H13 109.0
H12 C20 H13 107.8
O8 C21 H14 109.5
O8 C21 H15 109.5
H14 C21 H15 109.5
O8 C21 H16 109.5
H14 C21 H16 109.5
H15 C21 H16 109.5
O6 C22 C24 108.8(2)
O6 C22 C23 105.43(18)
C24 C22 C23 113.7(2)
O6 C22 H17 109.6
C24 C22 H17 109.6
C23 C22 H17 109.6
C22 C23 H18 109.5
C22 C23 H19 109.5
H18 C23 H19 109.5
C22 C23 H20 109.5
H18 C23 H20 109.5
H19 C23 H20 109.5
C22 C24 H21 109.5
C22 C24 H22 109.5
H21 C24 H22 109.5
C22 C24 H23 109.5
H21 C24 H23 109.5
H22 C24 H23 109.5
C10 O1 C1 113.50(14)
C18 O2 C1 113.22(15)
C3 O3 H24 109.5
C20 O4 C4 115.63(16)
C7 O6 C22 119.73(16)
C20 O8 C21 112.55(19)

loop_
_geom_bond_atom_site_label_1
_geom_bond_atom_site_label_2
_geom_bond_distance
C1 O2 1.425(2)
C1 O1 1.425(2)
C1 C2 1.536(3)
C1 C5 1.553(3)
C2 C3 1.538(3)
C2 H1 0.9900
C2 H2 0.9900
C3 O3 1.424(2)
C3 C4 1.531(3)
C3 H3 1.0000
C4 O4 1.428(2)
C4 C5 1.547(3)
C4 H4 1.0000
C5 C6 1.526(3)
C5 C9 1.540(3)
C6 O5 1.212(2)
C6 C7 1.488(3)
C7 O6 1.336(2)
C7 C8 1.349(3)
C8 C9 1.458(3)
C8 H5 0.9500
C9 O7 1.222(2)
C10 C11 1.364(3)
C10 O1 1.388(2)
C10 C19 1.411(3)
C11 C12 1.414(3)
C11 H6 0.9500
C12 C13 1.371(4)
C12 H7 0.9500
C13 C14 1.422(3)
C13 H8 0.9500
C14 C15 1.421(3)
C14 C19 1.423(3)
C15 C16 1.365(3)
C15 H9 0.9500
C16 C17 1.416(3)
C16 H10 0.9500
C17 C18 1.368(3)
C17 H11 0.9500
C18 O2 1.387(2)
C18 C19 1.409(3)
C20 O8 1.395(3)
C20 O4 1.415(3)
C20 H12 0.9900
C20 H13 0.9900
C21 O8 1.425(3)
C21 H14 0.9800
C21 H15 0.9800
C21 H16 0.9800
C22 O6 1.475(2)
C22 C24 1.494(4)
C22 C23 1.509(4)
C22 H17 1.0000
C23 H18 0.9800
C23 H19 0.9800
C23 H20 0.9800
C24 H21 0.9800
C24 H22 0.9800
C24 H23 0.9800
O3 H24 0.8400

loop_
_geom_torsion_atom_site_label_1
_geom_torsion_atom_site_label_2
_geom_torsion_atom_site_label_3
_geom_torsion_atom_site_label_4
_geom_torsion
O2 C1 C2 C3 138.03(16)
O1 C1 C2 C3 -95.58(18)
C5 C1 C2 C3 19.82(19)
C1 C2 C3 O3 125.22(18)
C1 C2 C3 C4 5.9(2)
O3 C3 C4 O4 82.8(2)
C2 C3 C4 O4 -153.26(16)
O3 C3 C4 C5 -153.40(15)
C2 C3 C4 C5 -29.4(2)
O4 C4 C5 C6 -74.3(2)
C3 C4 C5 C6 165.80(16)
O4 C4 C5 C9 42.8(2)
C3 C4 C5 C9 -77.13(19)
O4 C4 C5 C1 160.68(15)
C3 C4 C5 C1 40.78(18)
O2 C1 C5 C6 75.35(19)
O1 C1 C5 C6 -44.4(2)
C2 C1 C5 C6 -162.61(16)
O2 C1 C5 C9 -39.5(2)
O1 C1 C5 C9 -159.26(15)
C2 C1 C5 C9 82.50(18)
O2 C1 C5 C4 -159.22(14)
O1 C1 C5 C4 81.05(17)
C2 C1 C5 C4 -37.19(18)
C9 C5 C6 O5 -178.34(19)
C4 C5 C6 O5 -55.4(3)
C1 C5 C6 O5 62.0(3)
C9 C5 C6 C7 0.47(18)
C4 C5 C6 C7 123.45(17)
C1 C5 C6 C7 -119.16(17)
O5 C6 C7 O6 1.3(3)
C5 C6 C7 O6 -177.56(17)
O5 C6 C7 C8 179.36(19)
C5 C6 C7 C8 0.5(2)
O6 C7 C8 C9 176.3(2)
C6 C7 C8 C9 -1.3(2)
C7 C8 C9 O7 -177.6(2)
C7 C8 C9 C5 1.6(2)
C6 C5 C9 O7 178.00(19)
C4 C5 C9 O7 53.1(2)
C1 C5 C9 O7 -59.1(2)
C6 C5 C9 C8 -1.2(2)
C4 C5 C9 C8 -126.11(17)
C1 C5 C9 C8 121.65(18)
O1 C10 C11 C12 176.39(18)
C19 C10 C11 C12 -0.8(3)
C10 C11 C12 C13 1.0(4)
C11 C12 C13 C14 -0.4(4)
C12 C13 C14 C15 -179.2(2)
C12 C13 C14 C19 -0.4(3)
C13 C14 C15 C16 177.4(2)
C19 C14 C15 C16 -1.3(3)
C14 C15 C16 C17 0.2(4)
C15 C16 C17 C18 -0.2(3)
C16 C17 C18 O2 -176.52(18)
C16 C17 C18 C19 1.3(3)
C17 C18 C19 C10 -179.50(18)
O2 C18 C19 C10 -1.6(3)
C17 C18 C19 C14 -2.4(3)
O2 C18 C19 C14 175.46(17)
C11 C10 C19 C18 177.1(2)
O1 C10 C19 C18 -0.2(3)
C11 C10 C19 C14 0.0(3)
O1 C10 C19 C14 -177.25(17)
C15 C14 C19 C18 2.4(3)
C13 C14 C19 C18 -176.48(19)
C15 C14 C19 C10 179.47(19)
C13 C14 C19 C10 0.6(3)
C11 C10 O1 C1 156.22(19)
C19 C10 O1 C1 -26.5(2)
O2 C1 O1 C10 54.7(2)
C2 C1 O1 C10 -73.1(2)
C5 C1 O1 C10 172.44(15)
C17 C18 O2 C1 -152.17(18)
C19 C18 O2 C1 29.9(2)
O1 C1 O2 C18 -56.62(19)
C2 C1 O2 C18 69.7(2)
C5 C1 O2 C18 -173.63(14)
O8 C20 O4 C4 -81.7(2)
C3 C4 O4 C20 -152.31(17)
C5 C4 O4 C20 90.6(2)
C8 C7 O6 C22 -3.7(3)
C6 C7 O6 C22 173.87(17)
C24 C22 O6 C7 101.2(2)
C23 C22 O6 C7 -136.5(2)
O4 C20 O8 C21 -77.0(2)
